data_1529685
loop_
_publ_author_name
'Braun, D.J.'
'Jeitschko, W.'

_publ_section_title
;
 Thorium-containing pnictides with the La Fe4 P12 structure
;
_journal_name_full 'Journal of the Less-Common Metals'
_journal_page_first 33
_journal_page_last 40
_journal_volume 76
_journal_year 1980
_chemical_formula_sum 'Fe4 P12 Th'
_chemical_name_systematic 'Th Fe4 P12'
_space_group_IT_number 204
_symmetry_space_group_name_Hall '-I 2 2 3'
_symmetry_space_group_name_H-M 'I m -3'
_cell_angle_alpha 90
_cell_angle_beta 90
_cell_angle_gamma 90
_cell_formula_units_Z 2
_cell_length_a 7.7999
_cell_length_b 7.7999
_cell_length_c 7.7999
_cell_volume 474.534
_citation_journal_id_ASTM JCOMAH
_cod_data_source_file Braun_JCOMAH_1980_583.cif
_cod_data_source_block Fe4P12Th1
_cod_original_cell_volume 474.5338
_cod_original_formula_sum 'Fe4 P12 Th1'
_cod_database_code 1529685

loop_
_symmetry_equiv_pos_as_xyz
x,y,z
-x,-y,z
x,-y,-z
-x,y,-z
z,x,y
-z,-x,y
z,-x,-y
-z,x,-y
y,z,x
y,-z,-x
-y,z,-x
-y,-z,x
-x,-y,-z
x,y,-z
-x,y,z
x,-y,z
-z,-x,-y
z,x,-y
-z,x,y
z,-x,y
-y,-z,-x
-y,z,x
y,-z,x
y,z,-x
x+1/2,y+1/2,z+1/2
-x+1/2,-y+1/2,z+1/2
x+1/2,-y+1/2,-z+1/2
-x+1/2,y+1/2,-z+1/2
z+1/2,x+1/2,y+1/2
-z+1/2,-x+1/2,y+1/2
z+1/2,-x+1/2,-y+1/2
-z+1/2,x+1/2,-y+1/2
y+1/2,z+1/2,x+1/2
y+1/2,-z+1/2,-x+1/2
-y+1/2,z+1/2,-x+1/2
-y+1/2,-z+1/2,x+1/2
-x+1/2,-y+1/2,-z+1/2
x+1/2,y+1/2,-z+1/2
-x+1/2,y+1/2,z+1/2
x+1/2,-y+1/2,z+1/2
-z+1/2,-x+1/2,-y+1/2
z+1/2,x+1/2,-y+1/2
-z+1/2,x+1/2,y+1/2
z+1/2,-x+1/2,y+1/2
-y+1/2,-z+1/2,-x+1/2
-y+1/2,z+1/2,x+1/2
y+1/2,-z+1/2,x+1/2
y+1/2,z+1/2,-x+1/2

loop_
_atom_site_label
_atom_site_type_symbol
_atom_site_fract_x
_atom_site_fract_y
_atom_site_fract_z
_atom_site_occupancy
_atom_site_U_iso_or_equiv
Fe1 Fe+2 0.25 0.25 0.25 1 0.0
Th1 Th+4 0 0 0 1 0.0
P1 P-1 0 0.35215 0.15081 1 0.0
